data_7228873
loop_
_publ_author_name
'Wei, Zhen'
'Zhang, Zong-Hui'
'Wang, Meng Meng'
'xu, ling'
'Liu, Bing'
'Jiao, Huan'

_publ_section_title
;
 Combination effect of ligand and ionic liquid components on the structure
 and property in manganese metal--organic frameworks
;
_journal_name_full CrystEngComm
_journal_paper_doi 10.1039/C7CE01216K
_journal_year 2017
_chemical_formula_moiety '0.5(C48 H24 Br4 Mn6 O24), 2(C8 H15 N2)'
_chemical_formula_sum 'C40 H42 Br2 Mn3 N4 O12'
_chemical_formula_weight 1095.42
_chemical_name_systematic
;
 ? 
;
_space_group_crystal_system monoclinic
_space_group_IT_number 14
_space_group_name_Hall '-P 2ybc'
_space_group_name_H-M_alt 'P 1 21/c 1'
_symmetry_space_group_name_Hall '-P 2ybc'
_symmetry_space_group_name_H-M 'P 1 21/c 1'
_atom_sites_solution_hydrogens geom
_atom_sites_solution_primary direct
_atom_sites_solution_secondary difmap
_audit_block_doi 10.5517/ccdc.csd.cc1p9mby
_audit_creation_date 2017-06-13
_audit_creation_method
;
Olex2 1.2
(compiled 2017.03.28 svn.r3405 for OlexSys, GUI svn.r5335)
;
_audit_update_record
;
2017-06-26 deposited with the CCDC.
2017-08-08 downloaded from the CCDC.
;
_cell_angle_alpha 90.00
_cell_angle_beta 110.262(3)
_cell_angle_gamma 90.00
_cell_formula_units_Z 2
_cell_length_a 13.7103(3)
_cell_length_b 10.5170(2)
_cell_length_c 16.7248(4)
_cell_measurement_reflns_used 3653
_cell_measurement_temperature 293(2)
_cell_measurement_theta_max 27.1670
_cell_measurement_theta_min 3.8680
_cell_volume 2262.34(10)
_computing_cell_refinement 'CrystalClear (Rigaku Corp., 2002)'
_computing_data_collection 'CrystalClear (Rigaku Corp., 2002)'
_computing_data_reduction 'CrystalClear (Rigaku Corp., 2002)'
_computing_molecular_graphics 'Siemens SHELXTL^TM^ 5'
_computing_publication_material 'Siemens SHELXTL^TM^ 5'
_computing_structure_refinement 'Siemens SHELXTL^TM^ 5'
_computing_structure_solution 'Siemens SHELXTL^TM^ 5'
_diffrn_ambient_temperature 293(2)
_diffrn_measured_fraction_theta_full 0.994
_diffrn_measured_fraction_theta_max 0.994
_diffrn_measurement_device_type 'Rigaku Mercury CCD'
_diffrn_measurement_method \w
_diffrn_radiation_monochromator graphite
_diffrn_radiation_type MoK\a
_diffrn_radiation_wavelength 0.71073
_diffrn_reflns_av_R_equivalents 0.0259
_diffrn_reflns_av_unetI/netI 0.0223
_diffrn_reflns_limit_h_max 16
_diffrn_reflns_limit_h_min -16
_diffrn_reflns_limit_k_max 12
_diffrn_reflns_limit_k_min -12
_diffrn_reflns_limit_l_max 19
_diffrn_reflns_limit_l_min -19
_diffrn_reflns_number 17334
_diffrn_reflns_theta_full 25.02
_diffrn_reflns_theta_max 25.02
_diffrn_reflns_theta_min 3.55
_diffrn_source 'rotating-anode generator'
_exptl_absorpt_coefficient_mu 2.653
_exptl_absorpt_correction_T_max 1.00000
_exptl_absorpt_correction_T_min 0.69661
_exptl_absorpt_correction_type multi-scan
_exptl_absorpt_process_details 'Sphere (CrystalClear)'
_exptl_crystal_colour colorless
_exptl_crystal_density_diffrn 1.608
_exptl_crystal_density_method 'not measured'
_exptl_crystal_description block
_exptl_crystal_F_000 1102
_exptl_crystal_size_max 0.12
_exptl_crystal_size_mid 0.08
_exptl_crystal_size_min 0.04
_refine_diff_density_max 0.589
_refine_diff_density_min -0.440
_refine_diff_density_rms 0.062
_refine_ls_extinction_method none
_refine_ls_goodness_of_fit_ref 1.025
_refine_ls_hydrogen_treatment constr
_refine_ls_matrix_type full
_refine_ls_number_parameters 277
_refine_ls_number_reflns 3970
_refine_ls_number_restraints 21
_refine_ls_restrained_S_all 1.090
_refine_ls_R_factor_all 0.0422
_refine_ls_R_factor_gt 0.0315
_refine_ls_shift/su_max 0.001
_refine_ls_shift/su_mean 0.000
_refine_ls_structure_factor_coef Fsqd
_refine_ls_weighting_details 'calc w=1/[\s^2^(Fo^2^)+(0.0445P)^2^+1.8558P] where P=(Fo^2^+2Fc^2^)/3'
_refine_ls_weighting_scheme calc
_refine_ls_wR_factor_gt 0.0787
_refine_ls_wR_factor_ref 0.0848
_reflns_number_gt 3321
_reflns_number_total 3970
_reflns_threshold_expression >2sigma(I)
_cod_data_source_file c7ce01216k2.cif
_cod_data_source_block 14_CCDC1
_cod_original_cell_volume 2262.34(9)
_cod_database_code 7228873
_olex2_refinement_description
;
1. Fixed Uiso
 At 1.2 times of:
  All C(H) groups, All C(H,H) groups
 At 1.5 times of:
  All C(H,H,H) groups
2. Restrained distances
 C6-C7
 1.5 with sigma of 0.01
3. Rigid bond restraints
 C7, C8
 with sigma for 1-2 distances of 0.008 and sigma for 1-3 distances of 0.004
 Mn1, O12
 with sigma for 1-2 distances of 0.0002 and sigma for 1-3 distances of 0.0001
4. Uiso/Uaniso restraints and constraints
Uanis(C6) \\sim Ueq, Uanis(C7) \\sim Ueq, Uanis(C8) \\sim Ueq: with sigma of
0.01 and sigma for terminal atoms of 0.02
5.a Secondary CH2 refined with riding coordinates:
 C5(H5A,H5B), C6(H6A,H6B), C7(H7A,H7B)
5.b Me refined with riding coordinates:
 C4(H4A,H4B,H4C), C8(H8A,H8B,H8C)
5.c Aromatic/amide H refined with riding coordinates:
 C12(H12A), C13(H13A), C15(H15A), C16(H16A), C22(H22A), C23(H23A), C1(H1A),
 C2(H2A), C3(H3A)
;
_olex2_submission_special_instructions 'No special instructions were received'

loop_
_space_group_symop_id
_space_group_symop_operation_xyz
1 'x, y, z'
2 '-x, y+1/2, -z+1/2'
3 '-x, -y, -z'
4 'x, -y-1/2, z-1/2'

loop_
_atom_site_label
_atom_site_type_symbol
_atom_site_fract_x
_atom_site_fract_y
_atom_site_fract_z
_atom_site_U_iso_or_equiv
_atom_site_adp_type
_atom_site_occupancy
_atom_site_calc_flag
_atom_site_site_symmetry_order
_atom_site_refinement_flags_posn
_atom_site_refinement_flags_adp
_atom_site_refinement_flags_occupancy
Mn1 Mn 0.26972(3) 0.91543(4) 0.05717(3) 0.02542(13) Uani 1 d 1 . U .
Mn2 Mn 0.0000 1.0000 0.0000 0.02416(15) Uani 1 d 2 S T P
Br1 Br 0.45350(3) 0.83750(4) 0.08243(3) 0.04935(13) Uani 1 d 1 . . .
O11 O 0.30765(17) 1.0413(2) 0.16574(15) 0.0487(6) Uani 1 d 1 . . .
O12 O 0.14213(17) 1.0001(2) 0.11283(13) 0.0389(5) Uani 1 d 1 . U .
O13 O 0.23791(17) 1.4545(2) 0.46127(15) 0.0450(6) Uani 1 d 1 . . .
O14 O 0.07327(18) 1.3929(2) 0.42840(16) 0.0468(6) Uani 1 d 1 . . .
C11 C 0.1993(2) 1.1468(3) 0.22869(19) 0.0333(7) Uani 1 d 1 . . .
C12 C 0.1078(3) 1.1432(3) 0.2458(2) 0.0453(9) Uani 1 d 1 . . .
H12A H 0.0552 1.0872 0.2163 0.054 Uiso 1 calc 1 R . .
C13 C 0.0945(2) 1.2230(4) 0.3069(2) 0.0461(9) Uani 1 d 1 . . .
H13A H 0.0334 1.2191 0.3192 0.055 Uiso 1 calc 1 R . .
C14 C 0.1711(2) 1.3082(3) 0.3496(2) 0.0348(7) Uani 1 d 1 . . .
C15 C 0.2622(2) 1.3134(3) 0.3316(2) 0.0393(8) Uani 1 d 1 . . .
H15A H 0.3139 1.3712 0.3601 0.047 Uiso 1 calc 1 R . .
C16 C 0.2763(2) 1.2324(3) 0.2713(2) 0.0395(8) Uani 1 d 1 . . .
H16A H 0.3377 1.2356 0.2595 0.047 Uiso 1 calc 1 R . .
C17 C 0.2171(2) 1.0585(3) 0.16508(18) 0.0325(7) Uani 1 d 1 . . .
C18 C 0.1587(2) 1.3928(3) 0.41841(19) 0.0340(7) Uani 1 d 1 . . .
O21 O 0.2055(2) 0.7365(2) 0.0533(2) 0.0595(7) Uani 1 d 1 . . .
O22 O 0.0635(2) 0.82850(19) -0.03265(15) 0.0449(6) Uani 1 d 1 . . .
C21 C 0.0529(3) 0.6135(3) 0.0044(2) 0.0428(8) Uani 1 d 1 . . .
C22 C 0.0975(3) 0.5146(3) 0.0596(3) 0.0616(12) Uani 1 d 1 . . .
H22A H 0.1636 0.5242 0.1001 0.074 Uiso 1 calc 1 R . .
C23 C 0.0441(3) 0.4014(3) 0.0548(3) 0.0581(11) Uani 1 d 1 . . .
H23A H 0.0745 0.3353 0.0920 0.070 Uiso 1 calc 1 R . .
C24 C 0.1109(3) 0.7352(3) 0.0084(2) 0.0410(8) Uani 1 d 1 . . .
N1 N -0.6206(3) 1.4223(3) 0.0421(2) 0.0628(9) Uani 1 d 1 . . .
N2 N -0.5260(3) 1.2939(3) 0.1367(2) 0.0536(8) Uani 1 d 1 . . .
C1 C -0.5874(4) 1.3049(4) 0.0579(3) 0.0656(12) Uani 1 d 1 . . .
H1A H -0.6053 1.2389 0.0185 0.079 Uiso 1 calc 1 R . .
C2 C -0.5785(5) 1.4876(4) 0.1152(3) 0.0845(16) Uani 1 d 1 . . .
H2A H -0.5893 1.5733 0.1232 0.101 Uiso 1 calc 1 R . .
C3 C -0.5196(5) 1.4096(4) 0.1735(3) 0.0864(17) Uani 1 d 1 . . .
H3A H -0.4808 1.4302 0.2296 0.104 Uiso 1 calc 1 R . .
C4 C -0.6907(6) 1.4757(6) -0.0382(3) 0.116(2) Uani 1 d 1 . . .
H4A H -0.7102 1.4105 -0.0809 0.174 Uiso 1 calc 1 R . .
H4B H -0.6561 1.5432 -0.0563 0.174 Uiso 1 calc 1 R . .
H4C H -0.7519 1.5084 -0.0299 0.174 Uiso 1 calc 1 R . .
C5 C -0.4728(4) 1.1778(4) 0.1781(4) 0.0767(14) Uani 1 d 1 . . .
H5A H -0.4918 1.1620 0.2279 0.092 Uiso 1 calc 1 R . .
H5B H -0.4993 1.1073 0.1392 0.092 Uiso 1 calc 1 R . .
C6 C -0.3640(5) 1.1763(7) 0.2038(6) 0.134(3) Uani 1 d 1 D U .
H6A H -0.3417 1.1905 0.2648 0.161 Uiso 1 calc 1 R . .
H6B H -0.3480 1.0880 0.1973 0.161 Uiso 1 calc 1 R . .
C7 C -0.2934(6) 1.2407(10) 0.1801(7) 0.176(4) Uani 1 d 1 D U .
H7A H -0.3027 1.3294 0.1918 0.211 Uiso 1 calc 1 R . .
H7B H -0.3165 1.2331 0.1186 0.211 Uiso 1 calc 1 R . .
C8 C -0.1826(5) 1.2212(9) 0.2093(5) 0.153(3) Uani 1 d 1 . U .
H8A H -0.1516 1.2813 0.1821 0.229 Uiso 1 calc 1 R . .
H8B H -0.1681 1.1364 0.1954 0.229 Uiso 1 calc 1 R . .
H8C H -0.1543 1.2328 0.2700 0.229 Uiso 1 calc 1 R . .

loop_
_atom_site_aniso_label
_atom_site_aniso_U_11
_atom_site_aniso_U_22
_atom_site_aniso_U_33
_atom_site_aniso_U_23
_atom_site_aniso_U_13
_atom_site_aniso_U_12
Mn1 0.0256(2) 0.0239(2) 0.0269(2) -0.00100(17) 0.00936(18) -0.00134(17)
Mn2 0.0203(3) 0.0265(3) 0.0278(3) 0.0006(2) 0.0110(3) -0.0031(2)
Br1 0.0300(2) 0.0538(2) 0.0647(3) -0.00448(18) 0.01704(17) 0.00824(15)
O11 0.0294(12) 0.0681(16) 0.0482(14) -0.0282(12) 0.0127(11) 0.0016(11)
O12 0.0323(11) 0.0502(14) 0.0324(11) -0.0138(10) 0.0089(9) -0.0018(10)
O13 0.0353(13) 0.0529(14) 0.0490(14) -0.0263(12) 0.0172(11) -0.0041(11)
O14 0.0381(13) 0.0518(14) 0.0586(15) -0.0236(12) 0.0269(12) -0.0007(11)
C11 0.0289(16) 0.0415(17) 0.0290(16) -0.0076(13) 0.0093(13) 0.0020(13)
C12 0.0271(17) 0.060(2) 0.048(2) -0.0250(17) 0.0121(15) -0.0099(16)
C13 0.0244(16) 0.069(2) 0.049(2) -0.0228(18) 0.0177(15) -0.0056(16)
C14 0.0275(16) 0.0432(17) 0.0343(17) -0.0109(14) 0.0117(13) 0.0017(13)
C15 0.0302(17) 0.0464(19) 0.0433(19) -0.0206(15) 0.0151(15) -0.0105(14)
C16 0.0284(16) 0.052(2) 0.0436(18) -0.0160(16) 0.0193(14) -0.0055(15)
C17 0.0306(17) 0.0401(17) 0.0255(15) -0.0078(13) 0.0079(13) 0.0024(14)
C18 0.0310(17) 0.0379(17) 0.0344(17) -0.0073(14) 0.0130(14) 0.0051(14)
O21 0.0400(15) 0.0330(13) 0.106(2) -0.0071(13) 0.0253(15) -0.0119(11)
O22 0.0716(17) 0.0231(11) 0.0491(14) -0.0026(10) 0.0323(13) -0.0037(11)
C21 0.0354(19) 0.0272(16) 0.066(2) 0.0034(16) 0.0178(17) -0.0051(14)
C22 0.039(2) 0.041(2) 0.085(3) 0.012(2) -0.005(2) -0.0115(16)
C23 0.046(2) 0.0337(19) 0.080(3) 0.0199(18) 0.003(2) -0.0041(16)
C24 0.045(2) 0.0279(17) 0.058(2) -0.0065(16) 0.0284(18) -0.0062(15)
N1 0.080(3) 0.054(2) 0.0475(19) -0.0061(16) 0.0135(18) 0.0015(18)
N2 0.056(2) 0.0430(17) 0.062(2) -0.0074(15) 0.0209(17) -0.0101(15)
C1 0.068(3) 0.058(3) 0.065(3) -0.025(2) 0.015(2) -0.002(2)
C2 0.129(5) 0.042(2) 0.064(3) -0.017(2) 0.010(3) 0.001(3)
C3 0.132(5) 0.056(3) 0.052(3) -0.011(2) 0.007(3) 0.008(3)
C4 0.150(6) 0.109(5) 0.061(3) -0.003(3) 0.001(4) 0.036(4)
C5 0.055(3) 0.060(3) 0.111(4) 0.012(3) 0.023(3) 0.007(2)
C6 0.085(4) 0.121(5) 0.203(7) 0.031(5) 0.058(5) 0.012(4)
C7 0.108(5) 0.199(7) 0.223(8) 0.065(7) 0.061(5) 0.017(5)
C8 0.061(3) 0.247(9) 0.151(6) -0.048(7) 0.037(4) -0.015(5)

loop_
_atom_type_symbol
_atom_type_description
_atom_type_scat_dispersion_real
_atom_type_scat_dispersion_imag
_atom_type_scat_source
C C 0.0033 0.0016 'International Tables Vol C Tables 4.2.6.8 and 6.1.1.4'
H H 0.0000 0.0000 'International Tables Vol C Tables 4.2.6.8 and 6.1.1.4'
N N 0.0061 0.0033 'International Tables Vol C Tables 4.2.6.8 and 6.1.1.4'
O O 0.0106 0.0060 'International Tables Vol C Tables 4.2.6.8 and 6.1.1.4'
Br Br -0.2901 2.4595 'International Tables Vol C Tables 4.2.6.8 and 6.1.1.4'
Mn Mn 0.3368 0.7283 'International Tables Vol C Tables 4.2.6.8 and 6.1.1.4'

loop_
_geom_angle_atom_site_label_1
_geom_angle_atom_site_label_2
_geom_angle_atom_site_label_3
_geom_angle
_geom_angle_site_symmetry_1
_geom_angle_site_symmetry_3
Br1 Mn1 C17 124.11(7) . .
O11 Mn1 Br1 96.99(6) . .
O11 Mn1 O12 56.38(8) . .
O11 Mn1 C17 28.05(9) . .
O12 Mn1 Br1 149.58(5) . .
O12 Mn1 C17 28.36(8) . .
O13 Mn1 Br1 106.08(6) 4_585 .
O13 Mn1 O11 100.01(11) 4_585 .
O13 Mn1 O12 93.99(9) 4_585 .
O13 Mn1 C17 96.96(10) 4_585 .
O13 Mn1 O21 127.82(11) 4_585 .
O21 Mn1 Br1 95.67(7) . .
O21 Mn1 O11 124.04(11) . .
O21 Mn1 O12 89.44(9) . .
O21 Mn1 C17 109.05(11) . .
O12 Mn2 O12 180.00(12) . 3_575
O14 Mn2 O12 88.17(9) 4_585 3_575
O14 Mn2 O12 88.17(9) 2_545 .
O14 Mn2 O12 91.83(9) 4_585 .
O14 Mn2 O12 91.83(9) 2_545 3_575
O14 Mn2 O14 180.00(10) 2_545 4_585
O14 Mn2 O22 89.38(9) 2_545 3_575
O14 Mn2 O22 90.62(9) 2_545 .
O14 Mn2 O22 89.38(9) 4_585 .
O14 Mn2 O22 90.62(9) 4_585 3_575
O22 Mn2 O12 95.64(9) 3_575 .
O22 Mn2 O12 95.64(9) . 3_575
O22 Mn2 O12 84.36(9) . .
O22 Mn2 O12 84.36(9) 3_575 3_575
O22 Mn2 O22 180.0 3_575 .
C17 O11 Mn1 97.58(18) . .
Mn2 O12 Mn1 102.36(8) . .
C17 O12 Mn1 85.45(17) . .
C17 O12 Mn2 150.3(2) . .
C18 O13 Mn1 134.8(2) . 4_586
C18 O14 Mn2 136.7(2) . 2
C12 C11 C16 119.8(3) . .
C12 C11 C17 121.0(3) . .
C16 C11 C17 119.2(3) . .
C11 C12 H12A 120.0 . .
C13 C12 C11 119.9(3) . .
C13 C12 H12A 120.0 . .
C12 C13 H13A 119.8 . .
C14 C13 C12 120.4(3) . .
C14 C13 H13A 119.8 . .
C13 C14 C15 119.8(3) . .
C13 C14 C18 120.8(3) . .
C15 C14 C18 119.4(3) . .
C14 C15 H15A 120.0 . .
C16 C15 C14 119.9(3) . .
C16 C15 H15A 120.0 . .
C11 C16 H16A 119.9 . .
C15 C16 C11 120.1(3) . .
C15 C16 H16A 119.9 . .
O11 C17 Mn1 54.37(15) . .
O11 C17 O12 120.5(3) . .
O11 C17 C11 119.3(3) . .
O12 C17 Mn1 66.20(15) . .
O12 C17 C11 120.2(3) . .
C11 C17 Mn1 173.4(2) . .
O13 C18 C14 115.9(3) . .
O14 C18 O13 126.4(3) . .
O14 C18 C14 117.7(3) . .
C24 O21 Mn1 111.7(2) . .
C24 O22 Mn2 134.4(2) . .
C22 C21 C24 120.5(3) . .
C23 C21 C22 119.5(3) 3_565 .
C23 C21 C24 120.0(3) 3_565 .
C21 C22 H22A 119.9 . .
C21 C22 C23 120.3(4) . .
C23 C22 H22A 119.9 . .
C21 C23 C22 120.2(3) 3_565 .
C21 C23 H23A 119.9 3_565 .
C22 C23 H23A 119.9 . .
O21 C24 C21 117.4(3) . .
O22 C24 O21 123.8(3) . .
O22 C24 C21 118.8(3) . .
C1 N1 C2 106.7(4) . .
C1 N1 C4 128.2(4) . .
C2 N1 C4 125.1(4) . .
C1 N2 C3 107.3(4) . .
C1 N2 C5 126.5(4) . .
C3 N2 C5 126.3(4) . .
N1 C1 H1A 124.8 . .
N2 C1 N1 110.3(4) . .
N2 C1 H1A 124.8 . .
N1 C2 H2A 125.8 . .
C3 C2 N1 108.3(4) . .
C3 C2 H2A 125.8 . .
N2 C3 H3A 126.3 . .
C2 C3 N2 107.4(4) . .
C2 C3 H3A 126.3 . .
N1 C4 H4A 109.5 . .
N1 C4 H4B 109.5 . .
N1 C4 H4C 109.5 . .
H4A C4 H4B 109.5 . .
H4A C4 H4C 109.5 . .
H4B C4 H4C 109.5 . .
N2 C5 H5A 108.0 . .
N2 C5 H5B 108.0 . .
H5A C5 H5B 107.3 . .
C6 C5 N2 117.1(5) . .
C6 C5 H5A 108.0 . .
C6 C5 H5B 108.0 . .
C5 C6 H6A 103.6 . .
C5 C6 H6B 103.6 . .
H6A C6 H6B 105.3 . .
C7 C6 C5 134.5(8) . .
C7 C6 H6A 103.6 . .
C7 C6 H6B 103.6 . .
C6 C7 H7A 105.4 . .
C6 C7 H7B 105.4 . .
C6 C7 C8 127.5(8) . .
H7A C7 H7B 106.0 . .
C8 C7 H7A 105.4 . .
C8 C7 H7B 105.4 . .
C7 C8 H8A 109.5 . .
C7 C8 H8B 109.5 . .
C7 C8 H8C 109.5 . .
H8A C8 H8B 109.5 . .
H8A C8 H8C 109.5 . .
H8B C8 H8C 109.5 . .

loop_
_geom_bond_atom_site_label_1
_geom_bond_atom_site_label_2
_geom_bond_distance
_geom_bond_site_symmetry_2
Mn1 Br1 2.5420(5) .
Mn1 O11 2.160(2) .
Mn1 O12 2.418(2) .
Mn1 O13 2.037(2) 4_585
Mn1 C17 2.635(3) .
Mn1 O21 2.069(2) .
Mn2 O12 2.193(2) .
Mn2 O12 2.193(2) 3_575
Mn2 O14 2.132(2) 4_585
Mn2 O14 2.132(2) 2_545
Mn2 O22 2.154(2) .
Mn2 O22 2.154(2) 3_575
O11 C17 1.250(4) .
O12 C17 1.255(4) .
O13 Mn1 2.037(2) 4_586
O13 C18 1.255(4) .
O14 Mn2 2.132(2) 2
O14 C18 1.240(4) .
C11 C12 1.381(4) .
C11 C16 1.383(4) .
C11 C17 1.495(4) .
C12 H12A 0.9300 .
C12 C13 1.381(5) .
C13 H13A 0.9300 .
C13 C14 1.377(5) .
C14 C15 1.383(4) .
C14 C18 1.510(4) .
C15 H15A 0.9300 .
C15 C16 1.384(4) .
C16 H16A 0.9300 .
O21 C24 1.253(4) .
O22 C24 1.244(4) .
C21 C22 1.384(5) .
C21 C23 1.364(5) 3_565
C21 C24 1.496(4) .
C22 H22A 0.9300 .
C22 C23 1.386(5) .
C23 C21 1.364(5) 3_565
C23 H23A 0.9300 .
N1 C1 1.311(5) .
N1 C2 1.346(5) .
N1 C4 1.465(6) .
N2 C1 1.300(5) .
N2 C3 1.352(5) .
N2 C5 1.467(5) .
C1 H1A 0.9300 .
C2 H2A 0.9300 .
C2 C3 1.316(6) .
C3 H3A 0.9300 .
C4 H4A 0.9600 .
C4 H4B 0.9600 .
C4 H4C 0.9600 .
C5 H5A 0.9700 .
C5 H5B 0.9700 .
C5 C6 1.401(8) .
C6 H6A 0.9700 .
C6 H6B 0.9700 .
C6 C7 1.348(7) .
C7 H7A 0.9700 .
C7 H7B 0.9700 .
C7 C8 1.441(9) .
C8 H8A 0.9600 .
C8 H8B 0.9600 .
C8 H8C 0.9600 .

loop_
_geom_torsion_atom_site_label_1
_geom_torsion_atom_site_label_2
_geom_torsion_atom_site_label_3
_geom_torsion_atom_site_label_4
_geom_torsion
_geom_torsion_site_symmetry_1
_geom_torsion_site_symmetry_4
Mn1 O11 C17 O12 4.0(3) . .
Mn1 O11 C17 C11 -177.6(2) . .
Mn1 O12 C17 O11 -3.5(3) . .
Mn1 O12 C17 C11 178.1(3) . .
Mn1 O13 C18 O14 -3.8(6) 4_586 .
Mn1 O13 C18 C14 177.8(2) 4_586 .
Mn1 O21 C24 O22 4.0(4) . .
Mn1 O21 C24 C21 -176.3(2) . .
Mn2 O12 C17 Mn1 -107.1(4) . .
Mn2 O12 C17 O11 -110.6(4) . .
Mn2 O12 C17 C11 71.0(5) . .
Mn2 O14 C18 O13 10.2(6) 2 .
Mn2 O14 C18 C14 -171.4(2) 2 .
Mn2 O22 C24 O21 -77.9(4) . .
Mn2 O22 C24 C21 102.5(4) . .
Br1 Mn1 O11 C17 -166.2(2) . .
Br1 Mn1 O12 Mn2 -174.40(4) . .
Br1 Mn1 O12 C17 34.6(2) . .
Br1 Mn1 C17 O11 16.6(2) . .
Br1 Mn1 C17 O12 -159.68(14) . .
Br1 Mn1 C17 C11 35(2) . .
Br1 Mn1 O21 C24 -152.5(2) . .
O11 Mn1 O12 Mn2 153.13(14) . .
O11 Mn1 O12 C17 2.11(18) . .
O11 Mn1 C17 O12 -176.3(3) . .
O11 Mn1 C17 C11 18.5(19) . .
O11 Mn1 O21 C24 105.1(3) . .
O12 Mn1 O11 C17 -2.13(18) . .
O12 Mn1 C17 O11 176.3(3) . .
O12 Mn1 C17 C11 -165(2) . .
O12 Mn1 O21 C24 57.6(3) . .
O12 Mn2 O12 Mn1 -22.20(11) 3_575 .
O12 Mn2 O12 C17 80.5(4) 3_575 .
O12 Mn2 O22 C24 -140.0(3) 3_575 .
O12 Mn2 O22 C24 40.0(3) . .
O13 Mn1 O11 C17 86.0(2) 4_585 .
O13 Mn1 O12 Mn2 53.75(10) 4_585 .
O13 Mn1 O12 C17 -97.26(19) 4_585 .
O13 Mn1 C17 O11 -98.2(2) 4_585 .
O13 Mn1 C17 O12 85.50(19) 4_585 .
O13 Mn1 C17 C11 -80(2) 4_585 .
O13 Mn1 O21 C24 -37.1(3) 4_585 .
O14 Mn2 O12 Mn1 125.94(10) 2_545 .
O14 Mn2 O12 Mn1 -54.06(10) 4_585 .
O14 Mn2 O12 C17 48.7(4) 4_585 .
O14 Mn2 O12 C17 -131.3(4) 2_545 .
O14 Mn2 O22 C24 -48.1(3) 2_545 .
O14 Mn2 O22 C24 131.9(3) 4_585 .
C11 C12 C13 C14 1.4(6) . .
C12 C11 C16 C15 0.7(5) . .
C12 C11 C17 Mn1 -180(100) . .
C12 C11 C17 O11 -162.4(3) . .
C12 C11 C17 O12 16.0(5) . .
C12 C13 C14 C15 -0.4(6) . .
C12 C13 C14 C18 -178.0(3) . .
C13 C14 C15 C16 -0.4(5) . .
C13 C14 C18 O13 170.8(3) . .
C13 C14 C18 O14 -7.8(5) . .
C14 C15 C16 C11 0.3(5) . .
C15 C14 C18 O13 -6.8(5) . .
C15 C14 C18 O14 174.6(3) . .
C16 C11 C12 C13 -1.5(6) . .
C16 C11 C17 Mn1 0(2) . .
C16 C11 C17 O11 17.0(5) . .
C16 C11 C17 O12 -164.5(3) . .
C17 Mn1 O12 Mn2 151.0(2) . .
C17 Mn1 O21 C24 78.4(3) . .
C17 C11 C12 C13 177.9(3) . .
C17 C11 C16 C15 -178.8(3) . .
C18 C14 C15 C16 177.2(3) . .
O21 Mn1 O11 C17 -64.5(2) . .
O21 Mn1 O12 Mn2 -74.12(11) . .
O21 Mn1 O12 C17 134.9(2) . .
O21 Mn1 C17 O11 127.7(2) . .
O21 Mn1 C17 O12 -48.6(2) . .
O21 Mn1 C17 C11 146.2(19) . .
O22 Mn2 O12 Mn1 35.13(9) . .
O22 Mn2 O12 Mn1 -144.87(9) 3_575 .
O22 Mn2 O12 C17 137.9(4) . .
O22 Mn2 O12 C17 -42.1(4) 3_575 .
O22 Mn2 O22 C24 169(100) 3_575 .
C21 C22 C23 C21 0.0(8) . 3_565
C22 C21 C24 O21 11.1(5) . .
C22 C21 C24 O22 -169.3(4) . .
C23 C21 C22 C23 0.0(7) 3_565 .
C23 C21 C24 O21 -168.0(4) 3_565 .
C23 C21 C24 O22 11.7(5) 3_565 .
C24 C21 C22 C23 -179.1(4) . .
N1 C2 C3 N2 -0.8(7) . .
N2 C5 C6 C7 -22.8(15) . .
C1 N1 C2 C3 0.9(6) . .
C1 N2 C3 C2 0.3(6) . .
C1 N2 C5 C6 113.7(7) . .
C2 N1 C1 N2 -0.7(6) . .
C3 N2 C1 N1 0.3(6) . .
C3 N2 C5 C6 -65.9(8) . .
C4 N1 C1 N2 179.9(5) . .
C4 N1 C2 C3 -179.7(6) . .
C5 N2 C1 N1 -179.4(4) . .
C5 N2 C3 C2 180.0(5) . .
C5 C6 C7 C8 -175.1(9) . .
